data_1561422
loop_
_publ_author_name
'Cortese, Anthony J.'
'Abeysinghe, Dileka'
'Smith, Mark D.'
'zur Loye, Hans-Conrad'

_publ_section_title
;
 Single crystal growth and characterization of NaxLn1&#x2212;xMoO4, Ln=La,
 Ce, Pr, Nd, Sm, and Eu (x=0.397--0.499)
;
_journal_name_full 'Journal of Solid State Chemistry'
_journal_page_first 76
_journal_page_last 81
_journal_paper_doi 10.1016/j.jssc.2016.05.007
_journal_volume 240
_journal_year 2016
_chemical_formula_moiety 'La0.52 Mo Na0.48 O4'
_chemical_formula_sum 'La0.52 Mo Na0.48 O4'
_chemical_formula_weight 242.74
_space_group_crystal_system tetragonal
_space_group_IT_number 88
_space_group_name_Hall '-I 4ad'
_space_group_name_H-M_alt 'I 41/a :2'
_atom_sites_solution_hydrogens .
_audit_creation_method SHELXL-2013
_cell_angle_alpha 90
_cell_angle_beta 90
_cell_angle_gamma 90
_cell_formula_units_Z 4
_cell_length_a 5.3414(2)
_cell_length_b 5.3414(2)
_cell_length_c 11.7393(6)
_cell_measurement_reflns_used 1520
_cell_measurement_temperature 296(2)
_cell_measurement_theta_max 32.564
_cell_measurement_theta_min 4.192
_cell_volume 334.93(2)
_computing_cell_refinement 'SAINT-Plus Version 6.45 (Bruker, 2001)'
_computing_data_collection 'SMART Version 5.631 (Bruker, 2001)'
_computing_data_reduction 'SAINT-Plus Version 6.45 (Bruker, 2001)'
_computing_molecular_graphics various
_computing_publication_material various
_computing_structure_refinement 'SHELXL-2013 (Sheldrick, 2013)'
_computing_structure_solution 'SHELXS97 (Sheldrick, 1997)'
_diffrn_ambient_temperature 296(2)
_diffrn_measured_fraction_theta_full 1.000
_diffrn_measured_fraction_theta_max 1.000
_diffrn_measurement_device_type 'Bruker SMART APEX CCD diffractometer'
_diffrn_measurement_method 'omega and phi scans'
_diffrn_radiation_type MoK\a
_diffrn_radiation_wavelength 0.71073
_diffrn_reflns_av_R_equivalents 0.0179
_diffrn_reflns_av_unetI/netI 0.0078
_diffrn_reflns_Laue_measured_fraction_full 1.000
_diffrn_reflns_Laue_measured_fraction_max 1.000
_diffrn_reflns_limit_h_max 8
_diffrn_reflns_limit_h_min -7
_diffrn_reflns_limit_k_max 8
_diffrn_reflns_limit_k_min -8
_diffrn_reflns_limit_l_max 17
_diffrn_reflns_limit_l_min -17
_diffrn_reflns_number 4161
_diffrn_reflns_point_group_measured_fraction_full 1.000
_diffrn_reflns_point_group_measured_fraction_max 1.000
_diffrn_reflns_theta_full 25.242
_diffrn_reflns_theta_max 32.565
_diffrn_reflns_theta_min 4.192
_diffrn_source 'sealed tube'
_exptl_absorpt_coefficient_mu 10.214
_exptl_absorpt_correction_T_max 1.0000
_exptl_absorpt_correction_T_min 0.8215
_exptl_absorpt_correction_type multi-scan
_exptl_absorpt_process_details 'SADABS Version 2.05 (Bruker, 2001)'
_exptl_crystal_colour black
_exptl_crystal_density_diffrn 4.814
_exptl_crystal_description fragment
_exptl_crystal_F_000 435
_exptl_crystal_size_max 0.100
_exptl_crystal_size_mid 0.080
_exptl_crystal_size_min 0.050
_refine_diff_density_max 0.392
_refine_diff_density_min -0.460
_refine_diff_density_rms 0.115
_refine_ls_extinction_coef 0.0043(5)
_refine_ls_extinction_expression Fc^*^=kFc[1+0.001xFc^2^\l^3^/sin(2\q)]^-1/4^
_refine_ls_extinction_method SHELXL
_refine_ls_goodness_of_fit_ref 1.396
_refine_ls_hydrogen_treatment undef
_refine_ls_matrix_type full
_refine_ls_number_parameters 16
_refine_ls_number_reflns 310
_refine_ls_number_restraints 0
_refine_ls_restrained_S_all 1.396
_refine_ls_R_factor_all 0.0289
_refine_ls_R_factor_gt 0.0271
_refine_ls_shift/su_max 0.000
_refine_ls_shift/su_mean 0.000
_refine_ls_structure_factor_coef Fsqd
_refine_ls_weighting_details 'w=1/[\s^2^(Fo^2^)+(0.0083P)^2^+2.1953P] where P=(Fo^2^+2Fc^2^)/3'
_refine_ls_weighting_scheme calc
_refine_ls_wR_factor_gt 0.0434
_refine_ls_wR_factor_ref 0.0440
_reflns_number_gt 296
_reflns_number_total 310
_reflns_threshold_expression 'I > 2\s(I)'
_cod_data_source_file JSSC-2016-240-76.cif
_cod_data_source_block da1062as
_cod_original_cell_volume 334.93(3)
_cod_original_sg_symbol_H-M 'I 41/a'
_cod_database_code 1561422
_shelx_space_group_comment
; 
The symmetry employed for this shelxl refinement is uniquely defined 
by the following loop, which should always be used as a source of 
symmetry information in preference to the above space-group names. 
They are only intended as comments. 
;
_shelx_estimated_absorpt_t_min 0.428
_shelx_estimated_absorpt_t_max 0.629
_shelxl_version_number 2013-4

loop_
_space_group_symop_operation_xyz
'x, y, z'
'-x+1/2, -y, z+1/2'
'-y+3/4, x+1/4, z+1/4'
'y+3/4, -x+3/4, z+3/4'
'x+1/2, y+1/2, z+1/2'
'-x+1, -y+1/2, z+1'
'-y+5/4, x+3/4, z+3/4'
'y+5/4, -x+5/4, z+5/4'
'-x, -y, -z'
'x-1/2, y, -z-1/2'
'y-3/4, -x-1/4, -z-1/4'
'-y-3/4, x-3/4, -z-3/4'
'-x+1/2, -y+1/2, -z+1/2'
'x, y+1/2, -z'
'y-1/4, -x+1/4, -z+1/4'
'-y-1/4, x-1/4, -z-1/4'

loop_
_atom_site_label
_atom_site_type_symbol
_atom_site_fract_x
_atom_site_fract_y
_atom_site_fract_z
_atom_site_U_iso_or_equiv
_atom_site_adp_type
_atom_site_occupancy
_atom_site_site_symmetry_order
_atom_site_calc_flag
_atom_site_refinement_flags_posn
_atom_site_refinement_flags_adp
_atom_site_refinement_flags_occupancy
_atom_site_disorder_assembly
_atom_site_disorder_group
La1 La 0.0000 0.2500 0.6250 0.0125(2) Uani 0.516(3) 4 d S T P . .
Na1 Na 0.0000 0.2500 0.6250 0.0125(2) Uani 0.484(3) 4 d S T P . .
Mo1 Mo 0.0000 0.2500 0.1250 0.01001(17) Uani 1 4 d S T P . .
O1 O 0.2388(4) 0.1087(4) 0.04239(19) 0.0154(4) Uani 1 1 d . . . . .

loop_
_atom_site_aniso_label
_atom_site_aniso_U_11
_atom_site_aniso_U_22
_atom_site_aniso_U_33
_atom_site_aniso_U_23
_atom_site_aniso_U_13
_atom_site_aniso_U_12
La1 0.0132(3) 0.0132(3) 0.0112(3) 0.000 0.000 0.000
Na1 0.0132(3) 0.0132(3) 0.0112(3) 0.000 0.000 0.000
Mo1 0.00917(19) 0.00917(19) 0.0117(2) 0.000 0.000 0.000
O1 0.0173(10) 0.0143(10) 0.0145(9) 0.0003(8) 0.0044(8) 0.0023(8)

loop_
_atom_type_symbol
_atom_type_description
_atom_type_scat_dispersion_real
_atom_type_scat_dispersion_imag
_atom_type_scat_source
O O 0.0106 0.0060 'International Tables Vol C Tables 4.2.6.8 and 6.1.1.4'
Na Na 0.0362 0.0249 'International Tables Vol C Tables 4.2.6.8 and 6.1.1.4'
Mo Mo -1.6832 0.6857 'International Tables Vol C Tables 4.2.6.8 and 6.1.1.4'
La La -0.2871 2.4523 'International Tables Vol C Tables 4.2.6.8 and 6.1.1.4'

loop_
_geom_angle_atom_site_label_1
_geom_angle_atom_site_label_2
_geom_angle_atom_site_label_3
_geom_angle
_geom_angle_site_symmetry_1
_geom_angle_site_symmetry_3
O1 La1 O1 127.26(6) 10_556 4_455
O1 La1 O1 127.26(6) 10_556 7_445
O1 La1 O1 77.83(10) 4_455 7_445
O1 La1 O1 77.83(10) 10_556 13
O1 La1 O1 127.26(7) 4_455 13
O1 La1 O1 127.26(6) 7_445 13
O1 La1 O1 150.56(9) 10_556 11_666
O1 La1 O1 68.16(5) 4_455 11_666
O1 La1 O1 77.45(8) 7_445 11_666
O1 La1 O1 73.65(4) 13 11_666
O1 La1 O1 73.65(4) 10_556 16_556
O1 La1 O1 77.45(8) 4_455 16_556
O1 La1 O1 68.16(5) 7_445 16_556
O1 La1 O1 150.56(9) 13 16_556
O1 La1 O1 135.49(10) 11_666 16_556
O1 La1 O1 77.45(8) 10_556 2
O1 La1 O1 150.56(9) 4_455 2
O1 La1 O1 73.65(4) 7_445 2
O1 La1 O1 68.16(5) 13 2
O1 La1 O1 98.25(4) 11_666 2
O1 La1 O1 98.25(4) 16_556 2
O1 La1 O1 68.16(5) 10_556 5_455
O1 La1 O1 73.65(4) 4_455 5_455
O1 La1 O1 150.56(9) 7_445 5_455
O1 La1 O1 77.45(8) 13 5_455
O1 La1 O1 98.25(4) 11_666 5_455
O1 La1 O1 98.25(4) 16_556 5_455
O1 La1 O1 135.49(10) 2 5_455
O1 La1 Na1 39.04(5) 10_556 9_556
O1 La1 Na1 161.32(5) 4_455 9_556
O1 La1 Na1 101.75(5) 7_445 9_556
O1 La1 Na1 68.02(5) 13 9_556
O1 La1 Na1 130.30(5) 11_666 9_556
O1 La1 Na1 85.03(5) 16_556 9_556
O1 La1 Na1 38.41(5) 2 9_556
O1 La1 Na1 102.91(5) 5_455 9_556
O1 La1 Na1 161.32(5) 10_556 13_556
O1 La1 Na1 68.02(5) 4_455 13_556
O1 La1 Na1 39.04(5) 7_445 13_556
O1 La1 Na1 101.75(5) 13 13_556
O1 La1 Na1 38.41(5) 11_666 13_556
O1 La1 Na1 102.91(5) 16_556 13_556
O1 La1 Na1 85.03(5) 2 13_556
O1 La1 Na1 130.30(5) 5_455 13_556
Na1 La1 Na1 123.162(2) 9_556 13_556
O1 La1 La1 161.32(5) 10_556 13_556
O1 La1 La1 68.02(5) 4_455 13_556
O1 La1 La1 39.04(5) 7_445 13_556
O1 La1 La1 101.75(5) 13 13_556
O1 La1 La1 38.41(5) 11_666 13_556
O1 La1 La1 102.91(5) 16_556 13_556
O1 La1 La1 85.03(5) 2 13_556
O1 La1 La1 130.30(5) 5_455 13_556
Na1 La1 La1 123.162(2) 9_556 13_556
Na1 La1 La1 0.0 13_556 13_556
O1 La1 La1 39.04(5) 10_556 9_556
O1 La1 La1 161.32(5) 4_455 9_556
O1 La1 La1 101.75(5) 7_445 9_556
O1 La1 La1 68.02(5) 13 9_556
O1 La1 La1 130.30(5) 11_666 9_556
O1 La1 La1 85.03(5) 16_556 9_556
O1 La1 La1 38.41(5) 2 9_556
O1 La1 La1 102.91(5) 5_455 9_556
Na1 La1 La1 0.0 9_556 9_556
Na1 La1 La1 123.162(2) 13_556 9_556
La1 La1 La1 123.162(2) 13_556 9_556
O1 Mo1 O1 107.44(7) . 12_666
O1 Mo1 O1 113.61(15) . 6_454
O1 Mo1 O1 107.44(7) 12_666 6_454
O1 Mo1 O1 107.44(7) . 15
O1 Mo1 O1 113.61(15) 12_666 15
O1 Mo1 O1 107.44(7) 6_454 15
Mo1 O1 Na1 134.14(11) . 13
Mo1 O1 La1 134.14(11) . 13
Mo1 O1 La1 120.26(10) . 5_544
Na1 O1 La1 102.55(8) 13 5_544
La1 O1 La1 102.55(8) 13 5_544
Mo1 O1 Na1 120.26(10) . 5_544
Na1 O1 Na1 102.55(8) 13 5_544
La1 O1 Na1 102.55(8) 13 5_544

loop_
_geom_bond_atom_site_label_1
_geom_bond_atom_site_label_2
_geom_bond_distance
_geom_bond_site_symmetry_2
La1 O1 2.525(2) 10_556
La1 O1 2.525(2) 4_455
La1 O1 2.525(2) 7_445
La1 O1 2.525(2) 13
La1 O1 2.561(2) 11_666
La1 O1 2.561(2) 16_556
La1 O1 2.561(2) 2
La1 O1 2.561(2) 5_455
La1 Na1 3.96810(13) 9_556
La1 Na1 3.96810(13) 13_556
La1 La1 3.96810(13) 13_556
La1 La1 3.96810(13) 9_556
Mo1 O1 1.771(2) .
Mo1 O1 1.771(2) 12_666
Mo1 O1 1.771(2) 6_454
Mo1 O1 1.771(2) 15
O1 Na1 2.525(2) 13
O1 La1 2.525(2) 13
O1 La1 2.561(2) 5_544
O1 Na1 2.561(2) 5_544
